data_2019262
loop_
_publ_author_name
'Schwarzer, Anke'
'Paul, Lydia E. H.'
'B\"ohme, Uwe'

_publ_section_title
;
 Enantiotropic phase transition in a binuclear tin complex with an
 <i>O</i>,<i>N</i>,<i>O</i>'-tridentate ligand
;
_journal_coeditor_code YP3047
_journal_issue 11
_journal_name_full 'Acta Crystallographica Section C'
_journal_page_first 1336
_journal_page_last 1339
_journal_paper_doi 10.1107/S0108270113027194
_journal_volume 69
_journal_year 2013
_chemical_formula_iupac '[Sn2 (C2 H3)3 (C9 H9 N O2)2 Cl]'
_chemical_formula_moiety 'C24 H27 Cl N2 O4 Sn2'
_chemical_formula_sum 'C24 H27 Cl N2 O4 Sn2'
_chemical_formula_weight 680.31
_chemical_name_systematic
Chlorido{\m-2-[(2-oxidobenzylidene)amino]ethan-1-olato-\k^4^<i>O</i>,<i>N</i>,<i>O</i>':<i>O</i>'}{2-[(2-oxidobenzylidene)amino]ethan-1-olato-\k^3^<i>O</i>,<i>N</i>,<i>O</i>'}trivinylditin(IV)
_space_group_IT_number 14
_symmetry_cell_setting monoclinic
_symmetry_space_group_name_Hall '-P 2ybc'
_symmetry_space_group_name_H-M 'P 1 21/c 1'
_atom_sites_solution_hydrogens geom
_atom_sites_solution_primary direct
_atom_sites_solution_secondary difmap
_audit_creation_method SHELXL97
_cell_angle_alpha 90.00
_cell_angle_beta 109.1760(10)
_cell_angle_gamma 90.00
_cell_formula_units_Z 8
_cell_length_a 13.2848(3)
_cell_length_b 15.7966(4)
_cell_length_c 25.7287(6)
_cell_measurement_reflns_used 9924
_cell_measurement_temperature 93(2)
_cell_measurement_theta_max 34.79
_cell_measurement_theta_min 2.51
_cell_volume 5099.7(2)
_computing_cell_refinement 'SMART (Bruker, 2007)'
_computing_data_collection 'SMART (Bruker, 2007)'
_computing_data_reduction 'SAINT (Bruker, 2007)'
_computing_molecular_graphics 'ORTEP-3 for Windows (Farrugia, 2012)'
_computing_publication_material 'SHELXL97 (Sheldrick, 2008)'
_computing_structure_refinement 'SHELXL97 (Sheldrick, 2008)'
_computing_structure_solution 'SHELXS97 (Sheldrick, 2008)'
_diffrn_ambient_temperature 93(2)
_diffrn_measured_fraction_theta_full 0.999
_diffrn_measured_fraction_theta_max 0.999
_diffrn_measurement_device_type 'Bruker SMART CCD area-detector'
_diffrn_measurement_method '\f and \w'
_diffrn_radiation_monochromator graphite
_diffrn_radiation_source 'fine-focus sealed tube'
_diffrn_radiation_type MoK\a
_diffrn_radiation_wavelength 0.71073
_diffrn_reflns_av_R_equivalents 0.0443
_diffrn_reflns_av_sigmaI/netI 0.0387
_diffrn_reflns_limit_h_max 17
_diffrn_reflns_limit_h_min -17
_diffrn_reflns_limit_k_max 20
_diffrn_reflns_limit_k_min -20
_diffrn_reflns_limit_l_max 33
_diffrn_reflns_limit_l_min -33
_diffrn_reflns_number 46297
_diffrn_reflns_theta_full 28.00
_diffrn_reflns_theta_max 28.00
_diffrn_reflns_theta_min 1.54
_exptl_absorpt_coefficient_mu 2.096
_exptl_absorpt_correction_T_max 0.7723
_exptl_absorpt_correction_T_min 0.6118
_exptl_absorpt_correction_type multi-scan
_exptl_absorpt_process_details '(SADABS; Sheldrick, 1996)'
_exptl_crystal_colour 'pale yellow'
_exptl_crystal_density_diffrn 1.772
_exptl_crystal_density_method 'not measured'
_exptl_crystal_description prism
_exptl_crystal_F_000 2672
_exptl_crystal_size_max 0.26
_exptl_crystal_size_mid 0.24
_exptl_crystal_size_min 0.13
_refine_diff_density_max 1.210
_refine_diff_density_min -0.875
_refine_ls_extinction_method none
_refine_ls_goodness_of_fit_ref 1.091
_refine_ls_hydrogen_treatment constr
_refine_ls_matrix_type full
_refine_ls_number_parameters 595
_refine_ls_number_reflns 12288
_refine_ls_number_restraints 0
_refine_ls_restrained_S_all 1.091
_refine_ls_R_factor_all 0.0479
_refine_ls_R_factor_gt 0.0327
_refine_ls_shift/su_max 0.003
_refine_ls_shift/su_mean 0.000
_refine_ls_structure_factor_coef Fsqd
_refine_ls_weighting_details 'calc w = 1/[\s^2^(Fo^2^)+(0.0227P)^2^+4.9213P] where P=(Fo^2^+2Fc^2^)/3'
_refine_ls_weighting_scheme calc
_refine_ls_wR_factor_gt 0.0611
_refine_ls_wR_factor_ref 0.0658
_reflns_number_gt 9971
_reflns_number_total 12288
_reflns_threshold_expression I>2\s(I)
_cod_data_source_file yp3047.cif
_cod_data_source_block III-LT
_cod_original_sg_symbol_H-M 'P 21/c'
_cod_database_code 2019262

loop_
_symmetry_equiv_pos_as_xyz
'x, y, z'
'-x, y+1/2, -z+1/2'
'-x, -y, -z'
'x, -y-1/2, z-1/2'

loop_
_atom_site_type_symbol
_atom_site_label
_atom_site_fract_x
_atom_site_fract_y
_atom_site_fract_z
_atom_site_U_iso_or_equiv
_atom_site_adp_type
_atom_site_calc_flag
_atom_site_refinement_flags
_atom_site_occupancy
_atom_site_symmetry_multiplicity
Sn Sn1 0.549813(17) 0.534661(14) 0.648549(9) 0.01411(5) Uani d . 1 1
Sn Sn2 0.312288(17) 0.389744(14) 0.642427(9) 0.01301(5) Uani d . 1 1
Cl Cl1 0.12061(6) 0.38946(5) 0.63071(3) 0.01894(17) Uani d . 1 1
O O1 0.47299(17) 0.41165(14) 0.64314(9) 0.0176(5) Uani d . 1 1
O O2 0.67731(18) 0.62136(14) 0.65933(10) 0.0209(5) Uani d . 1 1
O O3 0.31995(18) 0.26281(14) 0.63131(9) 0.0182(5) Uani d . 1 1
O O4 0.31214(17) 0.51690(13) 0.62207(9) 0.0152(5) Uani d . 1 1
N N1 0.6799(2) 0.44533(17) 0.67493(11) 0.0159(6) Uani d . 1 1
N N2 0.2620(2) 0.37979(17) 0.55130(11) 0.0157(6) Uani d . 1 1
C C1 0.5432(3) 0.3401(2) 0.65044(14) 0.0190(7) Uani d . 1 1
H H1A 0.5522 0.3247 0.6149 0.023 Uiso calc R 1 1
H H1B 0.5128 0.2908 0.6639 0.023 Uiso calc R 1 1
C C2 0.6490(3) 0.3635(2) 0.69160(14) 0.0187(7) Uani d . 1 1
H H2A 0.6431 0.3676 0.7289 0.022 Uiso calc R 1 1
H H2B 0.7030 0.3200 0.6922 0.022 Uiso calc R 1 1
C C3 0.7714(3) 0.4520(2) 0.66762(13) 0.0169(7) Uani d . 1 1
H H3 0.8129 0.4019 0.6721 0.020 Uiso calc R 1 1
C C4 0.8165(3) 0.5277(2) 0.65345(13) 0.0162(7) Uani d . 1 1
C C5 0.7704(3) 0.6088(2) 0.65215(13) 0.0173(7) Uani d . 1 1
C C6 0.8292(3) 0.6790(2) 0.64388(15) 0.0237(8) Uani d . 1 1
H H6 0.8021 0.7345 0.6444 0.028 Uiso calc R 1 1
C C7 0.9254(3) 0.6684(2) 0.63509(14) 0.0234(8) Uani d . 1 1
H H7 0.9626 0.7167 0.6290 0.028 Uiso calc R 1 1
C C8 0.9691(3) 0.5881(2) 0.63499(14) 0.0225(8) Uani d . 1 1
H H8 1.0348 0.5814 0.6282 0.027 Uiso calc R 1 1
C C9 0.9157(3) 0.5196(2) 0.64482(14) 0.0189(7) Uani d . 1 1
H H9 0.9460 0.4648 0.6459 0.023 Uiso calc R 1 1
C C10 0.4896(3) 0.5546(2) 0.56298(14) 0.0195(7) Uani d . 1 1
H H10 0.4241 0.5283 0.5427 0.023 Uiso calc R 1 1
C C11 0.5381(3) 0.6020(2) 0.53577(15) 0.0253(8) Uani d . 1 1
H H11A 0.6036 0.6291 0.5550 0.030 Uiso calc R 1 1
H H11B 0.5072 0.6088 0.4971 0.030 Uiso calc R 1 1
C C12 0.5065(3) 0.5916(2) 0.71216(13) 0.0184(7) Uani d . 1 1
H H12 0.4595 0.5622 0.7269 0.022 Uiso calc R 1 1
C C13 0.5422(3) 0.6666(2) 0.73220(15) 0.0273(8) Uani d . 1 1
H H13A 0.5892 0.6969 0.7180 0.033 Uiso calc R 1 1
H H13B 0.5210 0.6904 0.7609 0.033 Uiso calc R 1 1
C C14 0.2649(3) 0.2343(2) 0.57758(14) 0.0222(8) Uani d . 1 1
H H14A 0.1879 0.2298 0.5725 0.027 Uiso calc R 1 1
H H14B 0.2909 0.1772 0.5724 0.027 Uiso calc R 1 1
C C15 0.2808(3) 0.2946(2) 0.53447(14) 0.0217(7) Uani d . 1 1
H H15A 0.3541 0.2896 0.5331 0.026 Uiso calc R 1 1
H H15B 0.2298 0.2813 0.4976 0.026 Uiso calc R 1 1
C C16 0.2026(3) 0.4327(2) 0.51718(13) 0.0179(7) Uani d . 1 1
H H16 0.1720 0.4153 0.4799 0.021 Uiso calc R 1 1
C C17 0.1791(3) 0.5171(2) 0.53151(13) 0.0144(7) Uani d . 1 1
C C18 0.2353(3) 0.5558(2) 0.58261(13) 0.0147(7) Uani d . 1 1
C C19 0.2115(3) 0.6395(2) 0.59099(14) 0.0181(7) Uani d . 1 1
H H19 0.2521 0.6678 0.6238 0.022 Uiso calc R 1 1
C C20 0.1301(3) 0.6819(2) 0.55245(14) 0.0200(7) Uani d . 1 1
H H20 0.1140 0.7385 0.5596 0.024 Uiso calc R 1 1
C C21 0.0710(3) 0.6433(2) 0.50321(15) 0.0216(7) Uani d . 1 1
H H21 0.0134 0.6723 0.4773 0.026 Uiso calc R 1 1
C C22 0.0974(3) 0.5629(2) 0.49285(14) 0.0188(7) Uani d . 1 1
H H22 0.0596 0.5373 0.4586 0.023 Uiso calc R 1 1
C C23 0.3655(3) 0.4022(2) 0.72923(14) 0.0219(8) Uani d . 1 1
H H23 0.4321 0.3782 0.7501 0.026 Uiso calc R 1 1
C C24 0.3089(3) 0.4424(3) 0.75503(15) 0.0323(9) Uani d . 1 1
H H24A 0.2422 0.4667 0.7347 0.039 Uiso calc R 1 1
H H24B 0.3348 0.4470 0.7940 0.039 Uiso calc R 1 1
Sn Sn3 -0.018842(17) 1.000517(14) 0.345004(9) 0.01500(5) Uani d . 1 1
Sn Sn4 0.221667(17) 0.860189(14) 0.359981(9) 0.01325(5) Uani d . 1 1
Cl Cl2 0.41239(6) 0.86687(5) 0.37278(3) 0.01977(17) Uani d . 1 1
O O5 0.05779(17) 0.87819(14) 0.35584(9) 0.0165(5) Uani d . 1 1
O O6 -0.14574(19) 1.08758(15) 0.32863(10) 0.0224(5) Uani d . 1 1
O O7 0.21999(18) 0.73729(14) 0.38281(9) 0.0186(5) Uani d . 1 1
O O8 0.21394(18) 0.99057(14) 0.36727(9) 0.0174(5) Uani d . 1 1
N N3 -0.1487(2) 0.91014(17) 0.32389(11) 0.0175(6) Uani d . 1 1
N N4 0.2651(2) 0.87111(18) 0.45077(11) 0.0168(6) Uani d . 1 1
C C25 -0.0099(3) 0.8069(2) 0.35397(14) 0.0187(7) Uani d . 1 1
H H25A -0.0172 0.7976 0.3906 0.022 Uiso calc R 1 1
H H25B 0.0213 0.7553 0.3436 0.022 Uiso calc R 1 1
C C26 -0.1177(3) 0.8247(2) 0.31191(15) 0.0204(7) Uani d . 1 1
H H26A -0.1135 0.8224 0.2742 0.025 Uiso calc R 1 1
H H26B -0.1706 0.7824 0.3149 0.025 Uiso calc R 1 1
C C27 -0.2405(3) 0.9209(2) 0.33044(13) 0.0179(7) Uani d . 1 1
H H27 -0.2839 0.8721 0.3271 0.021 Uiso calc R 1 1
C C28 -0.2830(3) 0.9995(2) 0.34233(14) 0.0186(7) Uani d . 1 1
C C29 -0.2351(3) 1.0788(2) 0.33999(13) 0.0172(7) Uani d . 1 1
C C30 -0.2891(3) 1.1516(2) 0.34756(15) 0.0245(8) Uani d . 1 1
H H30 -0.2611 1.2058 0.3440 0.029 Uiso calc R 1 1
C C31 -0.3822(3) 1.1459(3) 0.36011(14) 0.0267(8) Uani d . 1 1
H H31 -0.4155 1.1962 0.3666 0.032 Uiso calc R 1 1
C C32 -0.4281(3) 1.0676(2) 0.36338(14) 0.0248(8) Uani d . 1 1
H H32 -0.4922 1.0642 0.3721 0.030 Uiso calc R 1 1
C C33 -0.3796(3) 0.9962(2) 0.35384(14) 0.0221(8) Uani d . 1 1
H H33 -0.4116 0.9428 0.3550 0.026 Uiso calc R 1 1
C C34 0.0382(3) 1.0274(2) 0.42993(14) 0.0235(8) Uani d . 1 1
H H34 0.0909 0.9910 0.4530 0.028 Uiso calc R 1 1
C C35 0.0059(4) 1.0907(3) 0.45281(18) 0.0461(12) Uani d . 1 1
H H35A -0.0467 1.1284 0.4309 0.055 Uiso calc R 1 1
H H35B 0.0351 1.0992 0.4914 0.055 Uiso calc R 1 1
C C36 0.0268(3) 1.0489(2) 0.27989(13) 0.0190(7) Uani d . 1 1
H H36 0.0647 1.0133 0.2630 0.023 Uiso calc R 1 1
C C37 0.0045(3) 1.1269(2) 0.26182(15) 0.0275(8) Uani d . 1 1
H H37A -0.0334 1.1633 0.2783 0.033 Uiso calc R 1 1
H H37B 0.0263 1.1468 0.2323 0.033 Uiso calc R 1 1
C C38 0.2736(3) 0.7213(2) 0.43907(14) 0.0232(8) Uani d . 1 1
H H38A 0.3513 0.7186 0.4458 0.028 Uiso calc R 1 1
H H38B 0.2506 0.6658 0.4492 0.028 Uiso calc R 1 1
C C39 0.2500(3) 0.7902(2) 0.47467(14) 0.0223(8) Uani d . 1 1
H H39A 0.1759 0.7851 0.4749 0.027 Uiso calc R 1 1
H H39B 0.2991 0.7856 0.5130 0.027 Uiso calc R 1 1
C C40 0.3133(3) 0.9329(2) 0.48066(14) 0.0193(7) Uani d . 1 1
H H40 0.3386 0.9248 0.5194 0.023 Uiso calc R 1 1
C C41 0.3321(3) 1.0144(2) 0.45987(14) 0.0176(7) Uani d . 1 1
C C42 0.2834(3) 1.0388(2) 0.40405(14) 0.0171(7) Uani d . 1 1
C C43 0.3082(3) 1.1182(2) 0.38777(15) 0.0218(7) Uani d . 1 1
H H43 0.2755 1.1361 0.3508 0.026 Uiso calc R 1 1
C C44 0.3799(3) 1.1717(2) 0.42475(16) 0.0250(8) Uani d . 1 1
H H44 0.3969 1.2249 0.4125 0.030 Uiso calc R 1 1
C C45 0.4273(3) 1.1480(2) 0.47958(16) 0.0258(8) Uani d . 1 1
H H45 0.4759 1.1849 0.5048 0.031 Uiso calc R 1 1
C C46 0.4027(3) 1.0706(2) 0.49659(14) 0.0229(8) Uani d . 1 1
H H46 0.4341 1.0546 0.5340 0.027 Uiso calc R 1 1
C C47 0.1661(3) 0.8460(2) 0.27306(14) 0.0213(7) Uani d . 1 1
H H47 0.0914 0.8406 0.2554 0.026 Uiso calc R 1 1
C C48 0.2265(3) 0.8441(3) 0.24207(16) 0.0376(11) Uani d . 1 1
H H48A 0.3016 0.8493 0.2582 0.045 Uiso calc R 1 1
H H48B 0.1953 0.8375 0.2034 0.045 Uiso calc R 1 1

loop_
_atom_site_aniso_label
_atom_site_aniso_U_11
_atom_site_aniso_U_22
_atom_site_aniso_U_33
_atom_site_aniso_U_12
_atom_site_aniso_U_13
_atom_site_aniso_U_23
Sn1 0.01062(11) 0.01293(11) 0.01778(11) 0.00204(8) 0.00330(9) -0.00089(9)
Sn2 0.01083(11) 0.01327(11) 0.01486(11) 0.00067(8) 0.00414(8) 0.00037(8)
Cl1 0.0122(4) 0.0214(4) 0.0236(4) 0.0016(3) 0.0064(3) 0.0024(3)
O1 0.0088(11) 0.0176(13) 0.0262(13) 0.0011(9) 0.0055(10) 0.0004(10)
O2 0.0111(12) 0.0148(13) 0.0369(15) 0.0006(9) 0.0080(10) -0.0044(10)
O3 0.0179(12) 0.0144(12) 0.0216(12) 0.0017(9) 0.0057(10) 0.0014(9)
O4 0.0141(11) 0.0113(12) 0.0178(11) 0.0003(9) 0.0019(9) -0.0003(9)
N1 0.0112(13) 0.0132(14) 0.0224(15) 0.0018(10) 0.0042(11) 0.0015(11)
N2 0.0182(14) 0.0134(14) 0.0165(14) -0.0019(11) 0.0071(11) -0.0023(11)
C1 0.0155(17) 0.0138(17) 0.0296(19) 0.0019(13) 0.0102(15) 0.0001(14)
C2 0.0136(16) 0.0159(17) 0.0258(18) 0.0046(13) 0.0054(14) 0.0075(14)
C3 0.0122(16) 0.0158(17) 0.0197(17) 0.0021(13) 0.0012(13) -0.0016(13)
C4 0.0093(15) 0.0203(18) 0.0167(16) 0.0020(13) 0.0010(12) -0.0014(13)
C5 0.0128(16) 0.0175(17) 0.0196(17) -0.0003(13) 0.0025(13) -0.0027(13)
C6 0.0204(18) 0.0173(18) 0.028(2) 0.0006(14) 0.0010(15) -0.0004(15)
C7 0.0176(18) 0.024(2) 0.0256(19) -0.0065(15) 0.0034(15) 0.0008(15)
C8 0.0145(17) 0.033(2) 0.0196(17) -0.0017(15) 0.0046(14) -0.0024(15)
C9 0.0149(17) 0.0204(19) 0.0210(17) 0.0036(13) 0.0054(14) -0.0001(14)
C10 0.0179(17) 0.0204(19) 0.0193(17) 0.0013(13) 0.0046(14) 0.0008(14)
C11 0.034(2) 0.0179(19) 0.0228(18) -0.0016(16) 0.0081(16) -0.0019(15)
C12 0.0149(17) 0.0212(19) 0.0174(16) 0.0019(13) 0.0032(13) -0.0027(13)
C13 0.027(2) 0.027(2) 0.026(2) 0.0004(16) 0.0064(16) -0.0053(16)
C14 0.028(2) 0.0147(18) 0.0255(19) -0.0004(14) 0.0105(16) -0.0024(14)
C15 0.028(2) 0.0141(18) 0.0254(19) -0.0011(14) 0.0123(16) -0.0021(14)
C16 0.0184(17) 0.0195(18) 0.0152(16) -0.0049(14) 0.0048(13) -0.0007(13)
C17 0.0146(16) 0.0117(16) 0.0188(16) -0.0005(12) 0.0079(13) 0.0025(12)
C18 0.0124(15) 0.0155(17) 0.0177(16) -0.0021(12) 0.0071(13) 0.0019(12)
C19 0.0210(18) 0.0157(17) 0.0190(17) -0.0006(13) 0.0085(14) 0.0006(13)
C20 0.0253(19) 0.0122(17) 0.0263(19) 0.0030(14) 0.0134(15) 0.0035(14)
C21 0.0142(17) 0.0230(19) 0.0260(19) 0.0032(14) 0.0044(14) 0.0091(15)
C22 0.0148(17) 0.0199(19) 0.0195(17) -0.0033(13) 0.0028(14) 0.0052(14)
C23 0.0236(19) 0.0216(19) 0.0164(17) 0.0002(14) 0.0012(14) 0.0028(14)
C24 0.030(2) 0.048(3) 0.0207(19) 0.0011(19) 0.0103(17) -0.0008(17)
Sn3 0.01362(11) 0.01276(11) 0.01892(11) -0.00165(9) 0.00573(9) 0.00031(9)
Sn4 0.01175(11) 0.01319(11) 0.01467(11) -0.00046(8) 0.00413(8) -0.00020(8)
Cl2 0.0135(4) 0.0195(4) 0.0272(4) -0.0010(3) 0.0080(3) -0.0016(3)
O5 0.0113(11) 0.0115(12) 0.0264(13) -0.0031(9) 0.0057(10) 0.0001(9)
O6 0.0185(13) 0.0153(13) 0.0352(14) 0.0017(10) 0.0112(11) 0.0045(10)
O7 0.0194(12) 0.0139(12) 0.0215(12) -0.0001(9) 0.0053(10) 0.0035(10)
O8 0.0137(11) 0.0173(13) 0.0190(12) -0.0005(9) 0.0023(9) -0.0015(9)
N3 0.0131(14) 0.0151(15) 0.0226(15) -0.0018(11) 0.0034(12) 0.0008(11)
N4 0.0147(14) 0.0188(15) 0.0163(14) 0.0013(11) 0.0043(11) 0.0014(11)
C25 0.0142(16) 0.0136(17) 0.0270(19) -0.0037(13) 0.0052(14) -0.0022(14)
C26 0.0165(17) 0.0140(17) 0.0291(19) -0.0012(13) 0.0052(15) -0.0012(14)
C27 0.0138(16) 0.0197(18) 0.0195(17) -0.0036(13) 0.0045(13) 0.0049(14)
C28 0.0133(16) 0.0226(19) 0.0185(16) 0.0022(14) 0.0032(13) 0.0014(14)
C29 0.0163(17) 0.0198(18) 0.0141(16) 0.0009(13) 0.0030(13) 0.0016(13)
C30 0.028(2) 0.0179(19) 0.0258(19) 0.0048(15) 0.0057(16) -0.0021(15)
C31 0.023(2) 0.033(2) 0.0212(18) 0.0136(16) 0.0046(15) -0.0044(16)
C32 0.0173(18) 0.039(2) 0.0167(17) 0.0057(16) 0.0032(14) -0.0033(15)
C33 0.0129(17) 0.032(2) 0.0196(17) 0.0003(15) 0.0032(14) 0.0012(15)
C34 0.0213(19) 0.028(2) 0.0219(18) 0.0022(15) 0.0086(15) -0.0004(15)
C35 0.065(3) 0.040(3) 0.027(2) 0.019(2) 0.006(2) -0.0042(19)
C36 0.0172(17) 0.0210(18) 0.0171(16) -0.0023(13) 0.0032(14) 0.0020(14)
C37 0.030(2) 0.025(2) 0.026(2) -0.0039(16) 0.0068(16) 0.0045(16)
C38 0.0213(18) 0.023(2) 0.0253(19) -0.0003(15) 0.0078(15) 0.0069(15)
C39 0.0248(19) 0.0229(19) 0.0192(17) -0.0007(15) 0.0073(15) 0.0066(14)
C40 0.0145(17) 0.0256(19) 0.0156(16) 0.0049(14) 0.0021(13) -0.0007(14)
C41 0.0127(16) 0.0155(18) 0.0235(18) 0.0024(13) 0.0047(14) -0.0040(13)
C42 0.0105(15) 0.0183(17) 0.0232(17) 0.0028(13) 0.0063(13) -0.0035(14)
C43 0.0192(18) 0.0168(18) 0.0280(19) 0.0019(14) 0.0060(15) -0.0012(14)
C44 0.0194(18) 0.0142(18) 0.043(2) -0.0005(14) 0.0121(17) -0.0054(16)
C45 0.0117(17) 0.024(2) 0.038(2) -0.0008(14) 0.0027(15) -0.0162(17)
C46 0.0141(17) 0.029(2) 0.0218(18) 0.0027(15) 0.0003(14) -0.0098(15)
C47 0.0245(19) 0.0201(19) 0.0166(17) 0.0026(14) 0.0032(14) -0.0015(14)
C48 0.037(2) 0.057(3) 0.0196(19) 0.018(2) 0.0096(18) 0.0030(19)

loop_
_atom_type_symbol
_atom_type_description
_atom_type_scat_dispersion_real
_atom_type_scat_dispersion_imag
_atom_type_scat_source
C C 0.0033 0.0016 'International Tables Vol C Tables 4.2.6.8 and 6.1.1.4'
H H 0.0000 0.0000 'International Tables Vol C Tables 4.2.6.8 and 6.1.1.4'
N N 0.0061 0.0033 'International Tables Vol C Tables 4.2.6.8 and 6.1.1.4'
O O 0.0106 0.0060 'International Tables Vol C Tables 4.2.6.8 and 6.1.1.4'
Cl Cl 0.1484 0.1585 'International Tables Vol C Tables 4.2.6.8 and 6.1.1.4'
Sn Sn -0.6537 1.4246 'International Tables Vol C Tables 4.2.6.8 and 6.1.1.4'

loop_
_geom_angle_atom_site_label_1
_geom_angle_atom_site_label_2
_geom_angle_atom_site_label_3
_geom_angle
C10 Sn1 C12 129.90(13)
C10 Sn1 O2 93.02(12)
C12 Sn1 O2 91.88(12)
C10 Sn1 N1 114.62(12)
C12 Sn1 N1 115.43(12)
O2 Sn1 N1 81.89(10)
C10 Sn1 O1 93.31(11)
C12 Sn1 O1 100.88(11)
O2 Sn1 O1 156.97(8)
N1 Sn1 O1 75.34(9)
O3 Sn2 O4 156.21(9)
O3 Sn2 C23 103.03(11)
O4 Sn2 C23 98.52(11)
O3 Sn2 O1 93.69(9)
O4 Sn2 O1 76.46(9)
C23 Sn2 O1 89.38(12)
O3 Sn2 N2 78.07(9)
O4 Sn2 N2 80.05(9)
C23 Sn2 N2 177.70(12)
O1 Sn2 N2 88.53(10)
O3 Sn2 Cl1 94.50(7)
O4 Sn2 Cl1 93.19(7)
C23 Sn2 Cl1 95.91(11)
O1 Sn2 Cl1 169.00(6)
N2 Sn2 Cl1 85.99(8)
C1 O1 Sn2 118.19(19)
C1 O1 Sn1 115.03(18)
Sn2 O1 Sn1 125.83(10)
C5 O2 Sn1 128.8(2)
C14 O3 Sn2 114.83(19)
C18 O4 Sn2 125.2(2)
C3 N1 C2 118.8(3)
C3 N1 Sn1 126.4(2)
C2 N1 Sn1 113.4(2)
C16 N2 C15 121.7(3)
C16 N2 Sn2 125.6(2)
C15 N2 Sn2 110.9(2)
O1 C1 C2 108.3(3)
O1 C1 H1A 110.0
C2 C1 H1A 110.0
O1 C1 H1B 110.0
C2 C1 H1B 110.0
H1A C1 H1B 108.4
N1 C2 C1 107.4(3)
N1 C2 H2A 110.2
C1 C2 H2A 110.2
N1 C2 H2B 110.2
C1 C2 H2B 110.2
H2A C2 H2B 108.5
N1 C3 C4 126.5(3)
N1 C3 H3 116.8
C4 C3 H3 116.8
C9 C4 C5 119.8(3)
C9 C4 C3 116.9(3)
C5 C4 C3 123.1(3)
O2 C5 C6 119.4(3)
O2 C5 C4 123.3(3)
C6 C5 C4 117.2(3)
C7 C6 C5 121.2(3)
C7 C6 H6 119.4
C5 C6 H6 119.4
C6 C7 C8 121.3(3)
C6 C7 H7 119.4
C8 C7 H7 119.4
C9 C8 C7 118.6(3)
C9 C8 H8 120.7
C7 C8 H8 120.7
C8 C9 C4 121.8(3)
C8 C9 H9 119.1
C4 C9 H9 119.1
C11 C10 Sn1 123.6(3)
C11 C10 H10 118.2
Sn1 C10 H10 118.2
C10 C11 H11A 120.0
C10 C11 H11B 120.0
H11A C11 H11B 120.0
C13 C12 Sn1 122.2(3)
C13 C12 H12 118.9
Sn1 C12 H12 118.9
C12 C13 H13A 120.0
C12 C13 H13B 120.0
H13A C13 H13B 120.0
O3 C14 C15 111.2(3)
O3 C14 H14A 109.4
C15 C14 H14A 109.4
O3 C14 H14B 109.4
C15 C14 H14B 109.4
H14A C14 H14B 108.0
N2 C15 C14 106.4(3)
N2 C15 H15A 110.5
C14 C15 H15A 110.5
N2 C15 H15B 110.5
C14 C15 H15B 110.5
H15A C15 H15B 108.6
N2 C16 C17 124.4(3)
N2 C16 H16 117.8
C17 C16 H16 117.8
C22 C17 C18 118.8(3)
C22 C17 C16 118.4(3)
C18 C17 C16 122.8(3)
O4 C18 C19 118.5(3)
O4 C18 C17 123.1(3)
C19 C18 C17 118.4(3)
C20 C19 C18 121.0(3)
C20 C19 H19 119.5
C18 C19 H19 119.5
C19 C20 C21 121.1(3)
C19 C20 H20 119.4
C21 C20 H20 119.4
C22 C21 C20 118.7(3)
C22 C21 H21 120.7
C20 C21 H21 120.7
C21 C22 C17 121.9(3)
C21 C22 H22 119.1
C17 C22 H22 119.1
C24 C23 Sn2 121.9(3)
C24 C23 H23 119.1
Sn2 C23 H23 119.1
C23 C24 H24A 120.0
C23 C24 H24B 120.0
H24A C24 H24B 120.0
C36 Sn3 C34 130.76(14)
C36 Sn3 O6 91.41(12)
C34 Sn3 O6 93.85(12)
C36 Sn3 O5 100.43(11)
C34 Sn3 O5 93.03(12)
O6 Sn3 O5 157.20(9)
C36 Sn3 N3 116.99(12)
C34 Sn3 N3 112.23(13)
O6 Sn3 N3 82.01(10)
O5 Sn3 N3 75.26(9)
O7 Sn4 O8 156.62(9)
O7 Sn4 C47 99.81(11)
O8 Sn4 C47 100.95(11)
O7 Sn4 O5 91.92(9)
O8 Sn4 O5 78.17(8)
C47 Sn4 O5 88.05(12)
O7 Sn4 N4 78.10(10)
O8 Sn4 N4 80.29(10)
C47 Sn4 N4 174.74(12)
O5 Sn4 N4 87.20(10)
O7 Sn4 Cl2 96.40(7)
O8 Sn4 Cl2 91.42(7)
C47 Sn4 Cl2 97.62(11)
O5 Sn4 Cl2 168.97(6)
N4 Sn4 Cl2 87.44(8)
C25 O5 Sn3 115.81(18)
C25 O5 Sn4 120.59(19)
Sn3 O5 Sn4 123.24(10)
C29 O6 Sn3 127.3(2)
C38 O7 Sn4 114.8(2)
C42 O8 Sn4 126.3(2)
C27 N3 C26 119.2(3)
C27 N3 Sn3 125.9(2)
C26 N3 Sn3 113.7(2)
C40 N4 C39 121.8(3)
C40 N4 Sn4 126.7(2)
C39 N4 Sn4 110.5(2)
O5 C25 C26 108.4(3)
O5 C25 H25A 110.0
C26 C25 H25A 110.0
O5 C25 H25B 110.0
C26 C25 H25B 110.0
H25A C25 H25B 108.4
N3 C26 C25 106.6(3)
N3 C26 H26A 110.4
C25 C26 H26A 110.4
N3 C26 H26B 110.4
C25 C26 H26B 110.4
H26A C26 H26B 108.6
N3 C27 C28 126.4(3)
N3 C27 H27 116.8
C28 C27 H27 116.8
C33 C28 C29 119.7(3)
C33 C28 C27 117.5(3)
C29 C28 C27 122.8(3)
O6 C29 C30 118.8(3)
O6 C29 C28 123.5(3)
C30 C29 C28 117.6(3)
C31 C30 C29 121.1(4)
C31 C30 H30 119.4
C29 C30 H30 119.4
C30 C31 C32 121.1(3)
C30 C31 H31 119.5
C32 C31 H31 119.5
C33 C32 C31 118.8(3)
C33 C32 H32 120.6
C31 C32 H32 120.6
C32 C33 C28 121.7(4)
C32 C33 H33 119.2
C28 C33 H33 119.2
C35 C34 Sn3 124.3(3)
C35 C34 H34 117.8
Sn3 C34 H34 117.8
C34 C35 H35A 120.0
C34 C35 H35B 120.0
H35A C35 H35B 120.0
C37 C36 Sn3 122.1(3)
C37 C36 H36 119.0
Sn3 C36 H36 119.0
C36 C37 H37A 120.0
C36 C37 H37B 120.0
H37A C37 H37B 120.0
O7 C38 C39 110.8(3)
O7 C38 H38A 109.5
C39 C38 H38A 109.5
O7 C38 H38B 109.5
C39 C38 H38B 109.5
H38A C38 H38B 108.1
N4 C39 C38 106.8(3)
N4 C39 H39A 110.4
C38 C39 H39A 110.4
N4 C39 H39B 110.4
C38 C39 H39B 110.4
H39A C39 H39B 108.6
N4 C40 C41 124.8(3)
N4 C40 H40 117.6
C41 C40 H40 117.6
C46 C41 C42 119.3(3)
C46 C41 C40 118.1(3)
C42 C41 C40 122.6(3)
O8 C42 C43 118.7(3)
O8 C42 C41 123.1(3)
C43 C42 C41 118.2(3)
C44 C43 C42 121.1(3)
C44 C43 H43 119.4
C42 C43 H43 119.4
C43 C44 C45 120.7(3)
C43 C44 H44 119.7
C45 C44 H44 119.7
C46 C45 C44 119.0(3)
C46 C45 H45 120.5
C44 C45 H45 120.5
C45 C46 C41 121.6(3)
C45 C46 H46 119.2
C41 C46 H46 119.2
C48 C47 Sn4 125.1(3)
C48 C47 H47 117.4
Sn4 C47 H47 117.4
C47 C48 H48A 120.0
C47 C48 H48B 120.0
H48A C48 H48B 120.0

loop_
_geom_bond_atom_site_label_1
_geom_bond_atom_site_label_2
_geom_bond_distance
_geom_bond_publ_flag
Sn1 C10 2.105(3) yes
Sn1 C12 2.107(3) yes
Sn1 O2 2.124(2) yes
Sn1 N1 2.161(3) yes
Sn1 O1 2.178(2) yes
Sn2 O3 2.033(2) yes
Sn2 O4 2.076(2) yes
Sn2 C23 2.119(3) yes
Sn2 O1 2.157(2) yes
Sn2 N2 2.222(3) yes
Sn2 Cl1 2.4639(10) yes
O1 C1 1.438(4) ?
O2 C5 1.324(4) ?
O3 C14 1.409(4) ?
O4 C18 1.330(4) ?
N1 C3 1.294(4) ?
N1 C2 1.462(4) ?
N2 C16 1.279(4) ?
N2 C15 1.460(4) ?
C1 C2 1.502(5) ?
C1 H1A 0.9900 ?
C1 H1B 0.9900 ?
C2 H2A 0.9900 ?
C2 H2B 0.9900 ?
C3 C4 1.436(5) ?
C3 H3 0.9500 ?
C4 C9 1.413(4) ?
C4 C5 1.415(5) ?
C5 C6 1.413(5) ?
C6 C7 1.379(5) ?
C6 H6 0.9500 ?
C7 C8 1.395(5) ?
C7 H7 0.9500 ?
C8 C9 1.363(5) ?
C8 H8 0.9500 ?
C9 H9 0.9500 ?
C10 C11 1.327(5) ?
C10 H10 0.9500 ?
C11 H11A 0.9500 ?
C11 H11B 0.9500 ?
C12 C13 1.317(5) ?
C12 H12 0.9500 ?
C13 H13A 0.9500 ?
C13 H13B 0.9500 ?
C14 C15 1.528(5) ?
C14 H14A 0.9900 ?
C14 H14B 0.9900 ?
C15 H15A 0.9900 ?
C15 H15B 0.9900 ?
C16 C17 1.444(5) ?
C16 H16 0.9500 ?
C17 C22 1.408(4) ?
C17 C18 1.420(4) ?
C18 C19 1.393(5) ?
C19 C20 1.377(5) ?
C19 H19 0.9500 ?
C20 C21 1.393(5) ?
C20 H20 0.9500 ?
C21 C22 1.367(5) ?
C21 H21 0.9500 ?
C22 H22 0.9500 ?
C23 C24 1.318(5) ?
C23 H23 0.9500 ?
C24 H24A 0.9500 ?
C24 H24B 0.9500 ?
Sn3 C36 2.104(3) yes
Sn3 C34 2.108(4) yes
Sn3 O6 2.108(2) yes
Sn3 O5 2.159(2) yes
Sn3 N3 2.167(3) yes
Sn4 O7 2.030(2) yes
Sn4 O8 2.074(2) yes
Sn4 C47 2.124(3) yes
Sn4 O5 2.163(2) yes
Sn4 N4 2.221(3) yes
Sn4 Cl2 2.4477(10) yes
O5 C25 1.431(4) ?
O6 C29 1.320(4) ?
O7 C38 1.410(4) ?
O8 C42 1.324(4) ?
N3 C27 1.295(4) ?
N3 C26 1.472(4) ?
N4 C40 1.277(4) ?
N4 C39 1.460(4) ?
C25 C26 1.512(5) ?
C25 H25A 0.9900 ?
C25 H25B 0.9900 ?
C26 H26A 0.9900 ?
C26 H26B 0.9900 ?
C27 C28 1.438(5) ?
C27 H27 0.9500 ?
C28 C33 1.410(5) ?
C28 C29 1.414(5) ?
C29 C30 1.403(5) ?
C30 C31 1.379(5) ?
C30 H30 0.9500 ?
C31 C32 1.394(6) ?
C31 H31 0.9500 ?
C32 C33 1.361(5) ?
C32 H32 0.9500 ?
C33 H33 0.9500 ?
C34 C35 1.302(5) ?
C34 H34 0.9500 ?
C35 H35A 0.9500 ?
C35 H35B 0.9500 ?
C36 C37 1.315(5) ?
C36 H36 0.9500 ?
C37 H37A 0.9500 ?
C37 H37B 0.9500 ?
C38 C39 1.521(5) ?
C38 H38A 0.9900 ?
C38 H38B 0.9900 ?
C39 H39A 0.9900 ?
C39 H39B 0.9900 ?
C40 C41 1.447(5) ?
C40 H40 0.9500 ?
C41 C46 1.406(5) ?
C41 C42 1.421(5) ?
C42 C43 1.396(5) ?
C43 C44 1.390(5) ?
C43 H43 0.9500 ?
C44 C45 1.394(5) ?
C44 H44 0.9500 ?
C45 C46 1.375(5) ?
C45 H45 0.9500 ?
C46 H46 0.9500 ?
C47 C48 1.304(5) ?
C47 H47 0.9500 ?
C48 H48A 0.9500 ?
C48 H48B 0.9500 ?

loop_
_geom_hbond_atom_site_label_D
_geom_hbond_atom_site_label_H
_geom_hbond_atom_site_label_A
_geom_hbond_site_symmetry_A
_geom_hbond_distance_DH
_geom_hbond_distance_HA
_geom_hbond_distance_DA
_geom_hbond_angle_DHA
C3 H3 O7 3_666 0.95 2.57 3.277(4) 131.2
C2 H2B O7 3_666 0.99 2.62 3.379(4) 133.1
C27 H27 O3 3_566 0.95 2.50 3.345(4) 148.0
C26 H26B O3 3_566 0.99 2.86 3.720(4) 145.9
C33 H33 Cl2 1_455 0.95 2.80 3.596(4) 142.5
C9 H9 Cl1 1_655 0.95 2.75 3.523(3) 139.4

loop_
_geom_torsion_atom_site_label_1
_geom_torsion_atom_site_label_2
_geom_torsion_atom_site_label_3
_geom_torsion_atom_site_label_4
_geom_torsion
_geom_torsion_publ_flag
O3 Sn2 O1 C1 -15.4(2) ?
O4 Sn2 O1 C1 -173.5(2) ?
C23 Sn2 O1 C1 87.6(2) ?
N2 Sn2 O1 C1 -93.4(2) ?
Cl1 Sn2 O1 C1 -153.4(3) ?
O3 Sn2 O1 Sn1 176.31(13) ?
O4 Sn2 O1 Sn1 18.24(12) ?
C23 Sn2 O1 Sn1 -80.67(15) ?
N2 Sn2 O1 Sn1 98.36(14) ?
Cl1 Sn2 O1 Sn1 38.3(4) ?
C10 Sn1 O1 C1 105.2(2) ?
C12 Sn1 O1 C1 -123.1(2) ?
O2 Sn1 O1 C1 -0.5(4) ?
N1 Sn1 O1 C1 -9.4(2) ?
C10 Sn1 O1 Sn2 -86.18(15) ?
C12 Sn1 O1 Sn2 45.53(16) ?
O2 Sn1 O1 Sn2 168.07(18) ?
N1 Sn1 O1 Sn2 159.22(15) ?
C10 Sn1 O2 C5 -82.3(3) ?
C12 Sn1 O2 C5 147.6(3) ?
N1 Sn1 O2 C5 32.2(3) ?
O1 Sn1 O2 C5 23.5(4) ?
O4 Sn2 O3 C14 -40.3(3) ?
C23 Sn2 O3 C14 165.3(2) ?
O1 Sn2 O3 C14 -104.4(2) ?
N2 Sn2 O3 C14 -16.7(2) ?
Cl1 Sn2 O3 C14 68.2(2) ?
O3 Sn2 O4 C18 69.0(3) ?
C23 Sn2 O4 C18 -136.2(2) ?
O1 Sn2 O4 C18 136.5(2) ?
N2 Sn2 O4 C18 45.7(2) ?
Cl1 Sn2 O4 C18 -39.7(2) ?
C10 Sn1 N1 C3 60.6(3) ?
C12 Sn1 N1 C3 -117.2(3) ?
O2 Sn1 N1 C3 -29.0(3) ?
O1 Sn1 N1 C3 147.5(3) ?
C10 Sn1 N1 C2 -105.8(2) ?
C12 Sn1 N1 C2 76.4(2) ?
O2 Sn1 N1 C2 164.6(2) ?
O1 Sn1 N1 C2 -18.9(2) ?
O3 Sn2 N2 C16 154.2(3) ?
O4 Sn2 N2 C16 -35.2(3) ?
C23 Sn2 N2 C16 -87(3) ?
O1 Sn2 N2 C16 -111.7(3) ?
Cl1 Sn2 N2 C16 58.7(3) ?
O3 Sn2 N2 C15 -10.6(2) ?
O4 Sn2 N2 C15 160.0(2) ?
C23 Sn2 N2 C15 108(3) ?
O1 Sn2 N2 C15 83.5(2) ?
Cl1 Sn2 N2 C15 -106.0(2) ?
Sn2 O1 C1 C2 -135.0(2) ?
Sn1 O1 C1 C2 34.5(3) ?
C3 N1 C2 C1 -125.0(3) ?
Sn1 N1 C2 C1 42.5(3) ?
O1 C1 C2 N1 -49.0(3) ?
C2 N1 C3 C4 -177.4(3) ?
Sn1 N1 C3 C4 16.9(5) ?
N1 C3 C4 C9 -177.0(3) ?
N1 C3 C4 C5 8.1(5) ?
Sn1 O2 C5 C6 159.4(2) ?
Sn1 O2 C5 C4 -22.0(5) ?
C9 C4 C5 O2 179.3(3) ?
C3 C4 C5 O2 -5.8(5) ?
C9 C4 C5 C6 -2.1(5) ?
C3 C4 C5 C6 172.8(3) ?
O2 C5 C6 C7 -178.6(3) ?
C4 C5 C6 C7 2.7(5) ?
C5 C6 C7 C8 -1.1(5) ?
C6 C7 C8 C9 -1.2(5) ?
C7 C8 C9 C4 1.9(5) ?
C5 C4 C9 C8 -0.2(5) ?
C3 C4 C9 C8 -175.3(3) ?
C12 Sn1 C10 C11 100.7(3) ?
O2 Sn1 C10 C11 5.7(3) ?
N1 Sn1 C10 C11 -76.8(3) ?
O1 Sn1 C10 C11 -152.2(3) yes
C10 Sn1 C12 C13 -80.9(3) ?
O2 Sn1 C12 C13 14.6(3) ?
N1 Sn1 C12 C13 96.6(3) ?
O1 Sn1 C12 C13 175.4(3) ?
Sn2 O3 C14 C15 40.9(3) ?
C16 N2 C15 C14 -133.0(3) ?
Sn2 N2 C15 C14 32.4(3) ?
O3 C14 C15 N2 -47.6(4) ?
C15 N2 C16 C17 178.6(3) ?
Sn2 N2 C16 C17 15.4(5) ?
N2 C16 C17 C22 -168.2(3) ?
N2 C16 C17 C18 12.3(5) ?
Sn2 O4 C18 C19 144.7(2) ?
Sn2 O4 C18 C17 -37.7(4) ?
C22 C17 C18 O4 178.6(3) ?
C16 C17 C18 O4 -1.9(5) ?
C22 C17 C18 C19 -3.8(5) ?
C16 C17 C18 C19 175.7(3) ?
O4 C18 C19 C20 -177.5(3) ?
C17 C18 C19 C20 4.8(5) ?
C18 C19 C20 C21 -1.9(5) ?
C19 C20 C21 C22 -2.1(5) ?
C20 C21 C22 C17 3.0(5) ?
C18 C17 C22 C21 0.0(5) ?
C16 C17 C22 C21 -179.5(3) ?
O3 Sn2 C23 C24 -126.3(3) ?
O4 Sn2 C23 C24 63.8(3) ?
O1 Sn2 C23 C24 140.1(3) ?
N2 Sn2 C23 C24 115(3) ?
Cl1 Sn2 C23 C24 -30.3(3) ?
C36 Sn3 O5 C25 -126.1(2) ?
C34 Sn3 O5 C25 101.5(2) ?
O6 Sn3 O5 C25 -6.0(4) ?
N3 Sn3 O5 C25 -10.7(2) ?
C36 Sn3 O5 Sn4 47.00(15) ?
C34 Sn3 O5 Sn4 -85.41(15) ?
O6 Sn3 O5 Sn4 167.16(18) ?
N3 Sn3 O5 Sn4 162.39(15) ?
O7 Sn4 O5 C25 -16.3(2) ?
O8 Sn4 O5 C25 -175.0(2) ?
C47 Sn4 O5 C25 83.4(2) ?
N4 Sn4 O5 C25 -94.3(2) ?
Cl2 Sn4 O5 C25 -155.3(3) ?
O7 Sn4 O5 Sn3 170.85(13) ?
O8 Sn4 O5 Sn3 12.20(12) ?
C47 Sn4 O5 Sn3 -89.40(15) ?
N4 Sn4 O5 Sn3 92.86(13) ?
Cl2 Sn4 O5 Sn3 31.9(4) ?
C36 Sn3 O6 C29 154.0(3) ?
C34 Sn3 O6 C29 -75.0(3) ?
O5 Sn3 O6 C29 32.3(4) ?
N3 Sn3 O6 C29 36.9(3) ?
O8 Sn4 O7 C38 -40.1(4) ?
C47 Sn4 O7 C38 167.6(2) ?
O5 Sn4 O7 C38 -104.1(2) ?
N4 Sn4 O7 C38 -17.3(2) ?
Cl2 Sn4 O7 C38 68.7(2) ?
O7 Sn4 O8 C42 66.2(4) ?
C47 Sn4 O8 C42 -141.6(3) ?
O5 Sn4 O8 C42 132.7(3) ?
N4 Sn4 O8 C42 43.6(3) ?
Cl2 Sn4 O8 C42 -43.6(2) ?
C36 Sn3 N3 C27 -116.3(3) ?
C34 Sn3 N3 C27 62.2(3) ?
O6 Sn3 N3 C27 -28.8(3) ?
O5 Sn3 N3 C27 149.4(3) ?
C36 Sn3 N3 C26 76.6(2) ?
C34 Sn3 N3 C26 -105.0(2) ?
O6 Sn3 N3 C26 164.1(2) ?
O5 Sn3 N3 C26 -17.8(2) ?
O7 Sn4 N4 C40 158.8(3) ?
O8 Sn4 N4 C40 -30.1(3) ?
C47 Sn4 N4 C40 -134.2(12) ?
O5 Sn4 N4 C40 -108.6(3) ?
Cl2 Sn4 N4 C40 61.7(3) ?
O7 Sn4 N4 C39 -10.1(2) ?
O8 Sn4 N4 C39 161.0(2) ?
C47 Sn4 N4 C39 57.0(13) ?
O5 Sn4 N4 C39 82.5(2) ?
Cl2 Sn4 N4 C39 -107.2(2) ?
Sn3 O5 C25 C26 35.9(3) ?
Sn4 O5 C25 C26 -137.4(2) ?
C27 N3 C26 C25 -127.0(3) ?
Sn3 N3 C26 C25 41.1(3) ?
O5 C25 C26 N3 -48.6(3) ?
C26 N3 C27 C28 179.9(3) ?
Sn3 N3 C27 C28 13.4(5) ?
N3 C27 C28 C33 -173.3(3) ?
N3 C27 C28 C29 10.1(5) ?
Sn3 O6 C29 C30 154.1(2) ?
Sn3 O6 C29 C28 -29.2(4) ?
C33 C28 C29 O6 -178.9(3) ?
C27 C28 C29 O6 -2.4(5) ?
C33 C28 C29 C30 -2.1(5) ?
C27 C28 C29 C30 174.4(3) ?
O6 C29 C30 C31 -179.3(3) ?
C28 C29 C30 C31 3.8(5) ?
C29 C30 C31 C32 -2.8(5) ?
C30 C31 C32 C33 -0.1(5) ?
C31 C32 C33 C28 1.8(5) ?
C29 C28 C33 C32 -0.6(5) ?
C27 C28 C33 C32 -177.3(3) ?
C36 Sn3 C34 C35 84.2(4) ?
O6 Sn3 C34 C35 -11.0(4) ?
O5 Sn3 C34 C35 -169.3(4) yes
N3 Sn3 C34 C35 -94.0(4) ?
C34 Sn3 C36 C37 -71.2(3) ?
O6 Sn3 C36 C37 25.1(3) ?
O5 Sn3 C36 C37 -174.5(3) ?
N3 Sn3 C36 C37 106.9(3) ?
Sn4 O7 C38 C39 41.5(3) ?
C40 N4 C39 C38 -137.1(3) ?
Sn4 N4 C39 C38 32.4(3) ?
O7 C38 C39 N4 -48.0(4) ?
C39 N4 C40 C41 179.3(3) ?
Sn4 N4 C40 C41 11.5(5) ?
N4 C40 C41 C46 -168.6(3) ?
N4 C40 C41 C42 10.6(5) ?
Sn4 O8 C42 C43 142.1(3) ?
Sn4 O8 C42 C41 -39.5(4) ?
C46 C41 C42 O8 -178.1(3) ?
C40 C41 C42 O8 2.7(5) ?
C46 C41 C42 C43 0.3(5) ?
C40 C41 C42 C43 -178.9(3) ?
O8 C42 C43 C44 179.5(3) ?
C41 C42 C43 C44 1.1(5) ?
C42 C43 C44 C45 -1.5(5) ?
C43 C44 C45 C46 0.5(5) ?
C44 C45 C46 C41 0.9(5) ?
C42 C41 C46 C45 -1.3(5) ?
C40 C41 C46 C45 177.9(3) ?
O7 Sn4 C47 C48 -98.9(4) ?
O8 Sn4 C47 C48 92.0(4) ?
O5 Sn4 C47 C48 169.5(4) ?
N4 Sn4 C47 C48 -165.0(11) ?
Cl2 Sn4 C47 C48 -1.0(4) ?
